data_4321093
loop_
_publ_author_name
'Akira Sakane'
'Harumi Kumada'
'Satoru Karasawa'
'Noboru Koga'
'Hiizu Iwamura'

_publ_contact_author_address
;
  Graduate School of Pharmaceutical Sciences, Kyushu University
 Maidashi, Higashi-ku
 Fukuoka 812-858
 Japan
;
_publ_contact_author_email ' sakane@yakukaws.phar.kyushu-u.ac.jp '
_publ_contact_author_fax ' +81-92-642-6590 '
_publ_contact_author_name 'Akira, Sakane'
_publ_contact_author_phone ' +81-92-642-6592 '
_publ_section_title
;
 Molecular Structures and Magnetic Properties of the Mixed-Ligand
 Complexes of Bis(hexafluoroacetylacetonato)manganese(II), -copper(II),
 and -zinc(II) with 4,4'-Bis(N-tert-butyl-N-oxylamino)-2,2'-bipyridine.
 Isosceles Triangular Hetero-Three-Spin Systems Consisting of Aminoxyls
 and Metal Ions
;
_journal_name_full 'Inorganic Chemistry'
_journal_page_first 2891
_journal_page_last 2896
_journal_paper_doi 10.1021/ic991205f
_journal_volume 39
_journal_year 2000
_chemical_formula_moiety 'C18 H26 N4 O2 '
_chemical_formula_sum 'C18 H26 N4 O2'
_chemical_formula_weight 330.43
_space_group_IT_number 2
_symmetry_cell_setting triclinic
_symmetry_Int_Tables_number 2
_symmetry_space_group_name_Hall '-P 1'
_symmetry_space_group_name_H-M 'P -1'
_cell_angle_alpha 108.29(2)
_cell_angle_beta 109.18(2)
_cell_angle_gamma 100.57(2)
_cell_formula_units_Z 1
_cell_length_a 8.349(2)
_cell_length_b 9.068(2)
_cell_length_c 6.700(1)
_cell_measurement_reflns_used 16
_cell_measurement_temperature 298.2
_cell_measurement_theta_max 21.5
_cell_measurement_theta_min 10.6
_cell_volume 431.0(2)
_computing_cell_refinement 'MSC/AFC Diffractometer Control'
_computing_data_collection 'MSC/AFC Diffractometer Control'
_computing_data_reduction 'teXsan for Windows (MSC, 1997)'
_computing_publication_material 'teXsan for Windows (MSC, 1997)'
_computing_structure_refinement 'teXsan for Windows (MSC, 1997)'
_computing_structure_solution
;
SHELXS86 (Sheldrick, 1985)
;
_diffrn_ambient_temperature 298.2
_diffrn_measurement_device 'Rigaku AFC5R'
_diffrn_measurement_method \w-2\q
_diffrn_orient_matrix_UB_11 0.07572
_diffrn_orient_matrix_UB_12 -0.06662
_diffrn_orient_matrix_UB_13 -0.04342
_diffrn_orient_matrix_UB_21 -0.08074
_diffrn_orient_matrix_UB_22 -0.09789
_diffrn_orient_matrix_UB_23 -0.00349
_diffrn_orient_matrix_UB_31 -0.07521
_diffrn_orient_matrix_UB_32 -0.03168
_diffrn_orient_matrix_UB_33 -0.16708
_diffrn_radiation_detector 'scintillation counter'
_diffrn_radiation_monochromator graphite
_diffrn_radiation_source 'Rigaku rotating anode'
_diffrn_radiation_type 'Cu K\a'
_diffrn_radiation_wavelength 1.5418
_diffrn_reflns_av_R_equivalents 0.03388
_diffrn_reflns_limit_h_max 9
_diffrn_reflns_limit_h_min 0
_diffrn_reflns_limit_k_max 10
_diffrn_reflns_limit_k_min -10
_diffrn_reflns_limit_l_max 7
_diffrn_reflns_limit_l_min -7
_diffrn_reflns_reduction_process 'Lp corrections applied'
_diffrn_reflns_theta_max 60.09
_diffrn_reflns_theta_min 5.42
_diffrn_standards_decay_% -0.17
_diffrn_standards_interval_count 150
_diffrn_standards_number 3
_exptl_absorpt_coefficient_mu 0.682
_exptl_absorpt_correction_T_max 0.986
_exptl_absorpt_correction_T_min 0.875
_exptl_absorpt_correction_type psi-scan
_exptl_crystal_colour orange
_exptl_crystal_density_diffrn 1.273
_exptl_crystal_density_meas 1.200
_exptl_crystal_description prismatic
_exptl_crystal_F_000 178.00
_exptl_crystal_size_max 0.30
_exptl_crystal_size_mid 0.20
_exptl_crystal_size_min 0.10
_refine_diff_density_max 0.00
_refine_diff_density_min 0.00
_refine_ls_extinction_method none
_refine_ls_goodness_of_fit_all 1.078
_refine_ls_goodness_of_fit_ref 1.080
_refine_ls_hydrogen_treatment noref
_refine_ls_matrix_type full
_refine_ls_number_constraints 0
_refine_ls_number_parameters 109
_refine_ls_number_reflns 795
_refine_ls_number_restraints 0
_refine_ls_R_factor_all 0.0464
_refine_ls_R_factor_gt 0.0464
_refine_ls_shift/su_max 0.0000
_refine_ls_shift/su_mean 0.0000
_refine_ls_structure_factor_coef F
_refine_ls_weighting_details unit
_refine_ls_weighting_scheme sigma
_refine_ls_wR_factor_all 0.0463
_refine_ls_wR_factor_ref 0.0463
_reflns_number_gt 795
_reflns_number_total 1282
_reflns_threshold_expression I>2.00\s(I)
_cod_data_source_file ic991205f_1.cif
_cod_data_source_block '_4'
_cod_depositor_comments
;
The following automatic conversions were performed:

'_exptl_absorpt_correction_type' value 'psi scan' changed to
'psi-scan' according to the built-in table from CIF Core dictionary
named 'cif_core.dic' version 2.4.1 from 2010-06-29.

Automatic conversion script
Id: cif_fix_values 1646 2011-03-28 12:23:43Z adriana 
;
_cod_original_sg_symbol_H-M 'P -1 '
_cod_original_formula_sum 'C18 H26 N4 O2 '
_cod_database_code 4321093

loop_
_symmetry_equiv_pos_as_xyz
'   +x,   +y,   +z'
'   -x,   -y,   -z'

loop_
_atom_site_label
_atom_site_fract_x
_atom_site_fract_y
_atom_site_fract_z
_atom_site_U_iso_or_equiv
_atom_site_occupancy
_atom_site_refinement_flags
_atom_site_adp_type
_atom_site_calc_flag
_atom_site_calc_attached_atom
O(1) 0.0646(3) 0.5232(3) 0.3513(4) 0.0394(7) 1.000 . Uani d ?
N(1) 0.0199(4) 0.3759(3) 0.3420(5) 0.0339(9) 1.000 . Uani d ?
N(2) -0.4765(4) 0.0711(3) -0.2138(5) 0.0364(9) 1.000 . Uani d ?
C(1) -0.4319(5) 0.0610(4) -0.0084(6) 0.030(1) 1.000 . Uani d ?
C(2) -0.2703(4) 0.1563(4) 0.1789(6) 0.032(1) 1.000 . Uani d ?
C(3) -0.1490(5) 0.2678(4) 0.1525(6) 0.032(1) 1.000 . Uani d ?
C(4) -0.1944(5) 0.2807(4) -0.0578(6) 0.038(1) 1.000 . Uani d ?
C(5) -0.3577(5) 0.1797(5) -0.2331(6) 0.042(1) 1.000 . Uani d ?
C(6) 0.1692(5) 0.3086(4) 0.4218(7) 0.043(1) 1.000 . Uani d ?
C(7) 0.1071(6) 0.1655(6) 0.476(1) 0.074(2) 1.000 . Uani d ?
C(8) 0.3209(6) 0.4437(5) 0.6342(8) 0.060(1) 1.000 . Uani d ?
C(9) 0.2276(7) 0.2554(7) 0.225(1) 0.081(2) 1.000 . Uani d ?
H(1) -0.2428 0.1454 0.3219 0.038 1.000 . Uiso c ?
H(2) -0.1151 0.3569 -0.0804 0.046 1.000 . Uiso c ?
H(3) -0.3881 0.1885 -0.3777 0.051 1.000 . Uiso c ?
H(4) 0.0122 0.0812 0.3405 0.089 1.000 . Uiso c ?
H(5) 0.0665 0.1989 0.5939 0.089 1.000 . Uiso c ?
H(6) 0.2038 0.1251 0.5254 0.089 1.000 . Uiso c ?
H(7) 0.2798 0.4815 0.7514 0.072 1.000 . Uiso c ?
H(8) 0.4160 0.4029 0.6879 0.072 1.000 . Uiso c ?
H(9) 0.3620 0.5318 0.5964 0.072 1.000 . Uiso c ?
H(10) 0.3222 0.2113 0.2672 0.097 1.000 . Uiso c ?
H(11) 0.2673 0.3470 0.1934 0.097 1.000 . Uiso c ?
H(12) 0.1291 0.1738 0.0906 0.097 1.000 . Uiso c ?

loop_
_atom_site_aniso_label
_atom_site_aniso_U_11
_atom_site_aniso_U_22
_atom_site_aniso_U_33
_atom_site_aniso_U_12
_atom_site_aniso_U_13
_atom_site_aniso_U_23
O(1) 0.041(1) 0.029(1) 0.036(1) -0.007(1) 0.013(1) 0.012(1)
N(1) 0.030(2) 0.024(2) 0.035(2) -0.003(1) 0.009(1) 0.007(1)
N(2) 0.033(2) 0.035(2) 0.028(2) -0.003(1) 0.009(1) 0.008(1)
C(1) 0.028(2) 0.022(2) 0.029(2) 0.001(2) 0.010(2) 0.004(2)
C(2) 0.031(2) 0.028(2) 0.029(2) 0.001(2) 0.010(2) 0.010(2)
C(3) 0.028(2) 0.024(2) 0.033(2) -0.001(2) 0.011(2) 0.006(2)
C(4) 0.038(2) 0.033(2) 0.035(2) 0.000(2) 0.015(2) 0.010(2)
C(5) 0.045(2) 0.042(2) 0.031(2) -0.001(2) 0.014(2) 0.014(2)
C(6) 0.027(2) 0.029(2) 0.054(3) 0.004(2) 0.009(2) 0.007(2)
C(7) 0.049(3) 0.058(3) 0.107(4) 0.013(2) 0.009(3) 0.049(3)
C(8) 0.035(2) 0.048(3) 0.064(3) 0.010(2) -0.001(2) 0.007(2)
C(9) 0.059(3) 0.082(4) 0.078(4) 0.024(3) 0.031(3) 0.000(3)

loop_
_atom_type_symbol
_atom_type_oxidation_number
_atom_type_number_in_cell
_atom_type_scat_dispersion_real
_atom_type_scat_dispersion_imag
_atom_type_scat_source
C 0 18 0.017 0.009
;International Tables for Crystallography
(1992, Vol. C, Table 6.1.1.2)
;
H 0 26 0.000 0.000
;International Tables for Crystallography
(1992, Vol. C, Table 6.1.1.2)
;
O 0 2 0.047 0.032
;International Tables for Crystallography
(1992, Vol. C, Table 6.1.1.2)
;
N 0 4 0.029 0.018
;International Tables for Crystallography
(1992, Vol. C, Table 6.1.1.2)
;

loop_
_diffrn_reflns_number
1384

loop_
_geom_angle_atom_site_label_1
_geom_angle_atom_site_label_2
_geom_angle_atom_site_label_3
_geom_angle
_geom_angle_site_symmetry_1
_geom_angle_site_symmetry_2
_geom_angle_site_symmetry_3
_geom_angle_publ_flag
O(1) N(1) C(3) 114.1(3) . . . ?
O(1) N(1) C(6) 117.0(3) . . . ?
C(3) N(1) C(6) 119.9(3) . . . ?
C(1) N(2) C(5) 117.0(3) . . . ?
N(2) C(1) C(1) 115.8(4) . . . ?
N(2) C(1) C(2) 123.0(3) . . . ?
C(1) C(1) C(2) 121.2(4) 2_455 2_455 2_455 ?
C(1) C(2) C(3) 118.5(3) . . . ?
C(1) C(2) H(1) 120.8 . . . no
C(3) C(2) H(1) 120.8 . . . no
N(1) C(3) C(2) 121.8(3) . . . ?
N(1) C(3) C(4) 119.1(3) . . . ?
C(2) C(3) C(4) 119.0(3) . . . ?
C(3) C(4) C(5) 117.9(3) . . . ?
C(3) C(4) H(2) 121.0 . . . no
C(5) C(4) H(2) 121.1 . . . no
N(2) C(5) C(4) 124.5(3) . . . ?
N(2) C(5) H(3) 117.8 . . . no
C(4) C(5) H(3) 117.7 . . . no
N(1) C(6) C(7) 110.9(3) . . . ?
N(1) C(6) C(8) 108.4(3) . . . ?
N(1) C(6) C(9) 106.3(4) . . . ?
C(7) C(6) C(8) 110.2(4) . . . ?
C(7) C(6) C(9) 110.4(4) . . . ?
C(8) C(6) C(9) 110.5(4) . . . ?
C(6) C(7) H(4) 109.4 . . . no
C(6) C(7) H(5) 109.7 . . . no
C(6) C(7) H(6) 109.3 . . . no
H(4) C(7) H(5) 109.6 . . . no
H(4) C(7) H(6) 109.3 . . . no
H(5) C(7) H(6) 109.5 . . . no
C(6) C(8) H(7) 109.5 . . . no
C(6) C(8) H(8) 109.5 . . . no
C(6) C(8) H(9) 109.4 . . . no
H(7) C(8) H(8) 109.5 . . . no
H(7) C(8) H(9) 109.5 . . . no
H(8) C(8) H(9) 109.5 . . . no
C(6) C(9) H(10) 109.5 . . . no
C(6) C(9) H(11) 109.6 . . . no
C(6) C(9) H(12) 109.4 . . . no
H(10) C(9) H(11) 109.5 . . . no
H(10) C(9) H(12) 109.3 . . . no
H(11) C(9) H(12) 109.4 . . . no

loop_
_geom_bond_atom_site_label_1
_geom_bond_atom_site_label_2
_geom_bond_distance
_geom_bond_site_symmetry_1
_geom_bond_site_symmetry_2
_geom_bond_publ_flag
O(1) N(1) 1.295(3) . . ?
N(1) C(3) 1.448(4) . . ?
N(1) C(6) 1.503(5) . . ?
N(2) C(1) 1.340(4) . . ?
N(2) C(5) 1.333(4) . . ?
C(1) C(1) 1.494(6) . . ?
C(1) C(2) 1.386(5) . . ?
C(2) C(3) 1.390(4) . . ?
C(2) H(1) 0.95 . . no
C(3) C(4) 1.382(5) . . ?
C(4) C(5) 1.376(5) . . ?
C(4) H(2) 0.95 . . no
C(5) H(3) 0.95 . . no
C(6) C(7) 1.501(6) . . ?
C(6) C(8) 1.510(5) . . ?
C(6) C(9) 1.523(6) . . ?
C(7) H(4) 0.95 . . no
C(7) H(5) 0.95 . . no
C(7) H(6) 0.95 . . no
C(8) H(7) 0.95 . . no
C(8) H(8) 0.95 . . no
C(8) H(9) 0.95 . . no
C(9) H(10) 0.95 . . no
C(9) H(11) 0.95 . . no
C(9) H(12) 0.95 . . no
